data_1538450
loop_
_publ_author_name
'Oswald, H.R.'
'Iitaka, Y.'
'Locchi, S.'
'Ludi, A.'

_publ_section_title
;
 Die Kristallstrukturen von Cu2 (O H)3 Br und Cu2 (O H)3 J
;
_journal_name_full 'Helvetica Chimica Acta'
_journal_page_first 2103
_journal_page_last 2109
_journal_volume 44
_journal_year 1961
_chemical_formula_sum 'Cu2 H3 I O3'
_chemical_name_systematic 'Cu2 (O H)3 I'
_space_group_IT_number 11
_symmetry_space_group_name_Hall '-P 2yb'
_symmetry_space_group_name_H-M 'P 1 21/m 1'
_cell_angle_alpha 90
_cell_angle_beta 95.17
_cell_angle_gamma 90
_cell_formula_units_Z 2
_cell_length_a 5.653
_cell_length_b 6.157
_cell_length_c 6.56
_cell_volume 227.395
_citation_journal_id_ASTM HCACAV
_cod_data_source_file Oswald_HCACAV_1961_1922.cif
_cod_data_source_block H3Cu2I1O3
_cod_original_cell_volume 227.3953
_cod_original_formula_sum 'H3 Cu2 I1 O3'
_cod_database_code 1538450

loop_
_symmetry_equiv_pos_as_xyz
x,y,z
-x,y+1/2,-z
-x,-y,-z
x,-y-1/2,z

loop_
_atom_site_label
_atom_site_type_symbol
_atom_site_fract_x
_atom_site_fract_y
_atom_site_fract_z
_atom_site_occupancy
_atom_site_U_iso_or_equiv
O1 O-2 0.881 0.25 0.838 1 0.0
O2 O-2 0.311 -0.005 0.861 1 0.0
Cu2 Cu+2 0.509 0.25 0.003 1 0.0
Cu1 Cu+2 0 0 0 1 0.0
I1 I-1 0.2077 0.25 0.3806 1 0.0
